data_7709571
loop_
_publ_author_name
'Yin, Zhu-Bao'
'Wei, Junnian'
'Xi, Zhenfeng'

_publ_section_title
;
 Trisyl-based multidentate ligands: synthesis and their transition-metal
 complexes
;
_journal_name_full 'Dalton Transactions'
_journal_paper_doi 10.1039/D2DT00049K
_journal_year 2022
_chemical_formula_moiety 'C38 H94 Cl2 Co2 N4 Si6'
_chemical_formula_sum 'C38 H94 Cl2 Co2 N4 Si6'
_chemical_formula_weight 964.47
_chemical_properties_physical Air-sensitive,Moisture-sensitive
_space_group_crystal_system triclinic
_space_group_IT_number 2
_space_group_name_Hall '-P 1'
_space_group_name_H-M_alt 'P -1'
_atom_sites_solution_hydrogens geom
_atom_sites_solution_primary dual
_audit_creation_date 2021-12-02
_audit_creation_method
;
Olex2 1.2
(compiled 2018.05.29 svn.r3508 for OlexSys, GUI svn.r5506)
;
_audit_update_record
;
2021-12-02 deposited with the CCDC.	2022-02-15 downloaded from the CCDC.
;
_cell_angle_alpha 100.857(5)
_cell_angle_beta 92.800(5)
_cell_angle_gamma 99.344(5)
_cell_formula_units_Z 1
_cell_length_a 9.0540(6)
_cell_length_b 12.2175(7)
_cell_length_c 12.6523(8)
_cell_measurement_reflns_used 6480
_cell_measurement_temperature 179.99(10)
_cell_measurement_theta_max 29.6620
_cell_measurement_theta_min 3.0940
_cell_volume 1351.71(15)
_computing_cell_refinement 'CrysAlisPro 1.171.39.33c (Rigaku OD, 2017)'
_computing_data_collection 'CrysAlisPro 1.171.39.33c (Rigaku OD, 2017)'
_computing_data_reduction 'CrysAlisPro 1.171.39.33c (Rigaku OD, 2017)'
_computing_molecular_graphics 'Olex2 (Dolomanov et al., 2009)'
_computing_publication_material 'Olex2 (Dolomanov et al., 2009)'
_computing_structure_refinement 'ShelXL (Sheldrick, 2015)'
_computing_structure_solution 'ShelXT (Sheldrick, 2015)'
_diffrn_ambient_environment N~2~
_diffrn_ambient_temperature 179.99(10)
_diffrn_detector 'CCD plate'
_diffrn_measured_fraction_theta_full 0.998
_diffrn_measured_fraction_theta_max 0.999
_diffrn_measurement_details
;
List of Runs (angles in degrees, time in seconds):

  # Type    Start    End  Width  t~exp~   \w     \q     \k     \f   Frames
#--------------------------------------------------------------------------
  1  \w    -27.00  42.00   0.50    2.00    --    2.00  77.00   0.00  138
  2  \w     48.00  90.00   0.50    2.00    --    2.00  77.00   0.00   84
  3  \w    -84.00 -28.00   0.50    2.00    --    2.00 -37.00   0.00  112
  4  \w    -87.00  -6.00   0.50    2.00    --    2.00 -57.00-180.00  162
  5  \w     56.00  88.00   0.50    2.00    --    2.00  37.00-150.00   64
  6  \w    -20.00  30.00   0.50    2.00    --    2.00  57.00-180.00  100
  7  \w     -5.00  24.00   0.50    2.00    --    2.00 -57.00 -60.00   58
  8  \w     20.00  91.00   0.50    2.00    --    2.00  19.00 -90.00  142
  9  \w     19.00  73.00   0.50    2.00    --    2.00  57.00 120.00  108
;
_diffrn_measurement_device 'four-circle diffractometer'
_diffrn_measurement_device_type 'XtaLAB AFC12 (RINC): Kappa single'
_diffrn_measurement_method '\w scans'
_diffrn_orient_matrix_type 'CrysAlisPro convention (1999,Acta A55,543-557)'
_diffrn_orient_matrix_UB_11 0.0062826000
_diffrn_orient_matrix_UB_12 0.0179126000
_diffrn_orient_matrix_UB_13 0.0569640000
_diffrn_orient_matrix_UB_21 -0.0223785000
_diffrn_orient_matrix_UB_22 -0.0568520000
_diffrn_orient_matrix_UB_23 0.0056636000
_diffrn_orient_matrix_UB_31 0.0761961000
_diffrn_orient_matrix_UB_32 -0.0071952000
_diffrn_orient_matrix_UB_33 0.0018752000
_diffrn_radiation_monochromator mirror
_diffrn_radiation_probe x-ray
_diffrn_radiation_type MoK\a
_diffrn_radiation_wavelength 0.71073
_diffrn_reflns_av_R_equivalents 0.0543
_diffrn_reflns_av_unetI/netI 0.0424
_diffrn_reflns_Laue_measured_fraction_full 0.998
_diffrn_reflns_Laue_measured_fraction_max 0.999
_diffrn_reflns_limit_h_max 11
_diffrn_reflns_limit_h_min -11
_diffrn_reflns_limit_k_max 15
_diffrn_reflns_limit_k_min -15
_diffrn_reflns_limit_l_max 16
_diffrn_reflns_limit_l_min -16
_diffrn_reflns_number 24454
_diffrn_reflns_point_group_measured_fraction_full 0.998
_diffrn_reflns_point_group_measured_fraction_max 0.999
_diffrn_reflns_theta_full 25.242
_diffrn_reflns_theta_max 27.484
_diffrn_reflns_theta_min 2.609
_diffrn_source 'Rotating-anode X-ray tube'
_diffrn_source_type 'Rigaku (Mo) X-ray Source'
_exptl_absorpt_coefficient_mu 0.874
_exptl_absorpt_correction_T_max 1.00000
_exptl_absorpt_correction_T_min 0.65237
_exptl_absorpt_correction_type multi-scan
_exptl_absorpt_process_details
;
CrysAlisPro 1.171.39.33c (Rigaku Oxford Diffraction, 2017)
Empirical absorption correction using spherical harmonics,
 implemented in SCALE3 ABSPACK scaling algorithm.
;
_exptl_crystal_colour 'clear light blue'
_exptl_crystal_colour_lustre clear
_exptl_crystal_colour_modifier light
_exptl_crystal_colour_primary blue
_exptl_crystal_density_diffrn 1.185
_exptl_crystal_description block
_exptl_crystal_F_000 522
_exptl_crystal_size_max 0.1
_exptl_crystal_size_mid 0.1
_exptl_crystal_size_min 0.1
_refine_diff_density_max 1.269
_refine_diff_density_min -0.438
_refine_diff_density_rms 0.104
_refine_ls_extinction_method none
_refine_ls_goodness_of_fit_ref 1.070
_refine_ls_hydrogen_treatment constr
_refine_ls_matrix_type full
_refine_ls_number_parameters 248
_refine_ls_number_reflns 6194
_refine_ls_number_restraints 0
_refine_ls_restrained_S_all 1.070
_refine_ls_R_factor_all 0.0836
_refine_ls_R_factor_gt 0.0678
_refine_ls_shift/su_max 0.000
_refine_ls_shift/su_mean 0.000
_refine_ls_structure_factor_coef Fsqd
_refine_ls_weighting_details
;
 w=1/[\s^2^(Fo^2^)+(0.0749P)^2^+3.3627P]
 where P=(Fo^2^+2Fc^2^)/3
;
_refine_ls_weighting_scheme calc
_refine_ls_wR_factor_gt 0.1715
_refine_ls_wR_factor_ref 0.1819
_reflns_Friedel_coverage 0.000
_reflns_number_gt 4972
_reflns_number_total 6194
_reflns_threshold_expression 'I > 2\s(I)'
_cod_data_source_file d2dt00049k2.cif
_cod_data_source_block exp_6928
_cod_database_code 7709571
_shelxl_version_number 2013-2
_chemical_oxdiff_formula 'C H N Si Co Cl'
_shelx_space_group_comment
;
The symmetry employed for this shelxl refinement is uniquely defined
by the following loop, which should always be used as a source of
symmetry information in preference to the above space-group names.
They are only intended as comments.
;
_shelx_estimated_absorpt_t_max 0.918
_shelx_estimated_absorpt_t_min 0.918
_reflns_odcompleteness_completeness 99.87
_reflns_odcompleteness_iscentric 1
_reflns_odcompleteness_theta 27.42
_olex2_refinement_description
;
1. Fixed Uiso
 At 1.2 times of:
  All C(H) groups, All C(H,H) groups
 At 1.5 times of:
  All C(H,H,H) groups
2.a Ternary CH refined with riding coordinates:
 C14(H14), C17(H17)
2.b Secondary CH2 refined with riding coordinates:
 C10(H10A,H10B), C12(H12A,H12B), C13(H13A,H13B)
2.c Idealised Me refined as rotating group:
 C1(H1A,H1B,H1C), C2(H2A,H2B,H2C), C3(H3A,H3B,H3C), C5(H5A,H5B,H5C), C6(H6A,
 H6B,H6C), C7(H7A,H7B,H7C), C8(H8A,H8B,H8C), C9(H9A,H9B,H9C), C11(H11A,H11B,
 H11C), C15(H15A,H15B,H15C), C16(H16A,H16B,H16C), C18(H18A,H18B,H18C), C19(H19A,
 H19B,H19C)
;
_olex2_submission_special_instructions 'No special instructions were received'
_oxdiff_exptl_absorpt_empirical_details
;
Empirical correction (ABSPACK) includes:
- Absorption correction using spherical harmonics
- Frame scaling
;
_oxdiff_exptl_absorpt_empirical_full_max 1.534
_oxdiff_exptl_absorpt_empirical_full_min 0.604

loop_
_space_group_symop_operation_xyz
'x, y, z'
'-x, -y, -z'

loop_
_atom_site_label
_atom_site_type_symbol
_atom_site_fract_x
_atom_site_fract_y
_atom_site_fract_z
_atom_site_U_iso_or_equiv
_atom_site_adp_type
_atom_site_occupancy
_atom_site_site_symmetry_order
_atom_site_calc_flag
_atom_site_refinement_flags_posn
_atom_site_refinement_flags_adp
_atom_site_refinement_flags_occupancy
_atom_site_disorder_assembly
_atom_site_disorder_group
Co1 Co 0.53078(6) 0.42328(4) 0.37996(4) 0.03262(16) Uani 1 1 d . . . . .
Cl1 Cl 0.37190(11) 0.55251(9) 0.43873(8) 0.0402(2) Uani 1 1 d . . . . .
Si1 Si 0.26273(13) 0.24700(10) 0.22403(10) 0.0407(3) Uani 1 1 d . . . . .
Si2 Si 0.50810(13) 0.16013(9) 0.35133(10) 0.0380(3) Uani 1 1 d . . . . .
Si3 Si 0.59659(13) 0.28631(10) 0.16651(9) 0.0397(3) Uani 1 1 d . . . . .
N1 N 0.6962(4) 0.5046(3) 0.2982(3) 0.0455(9) Uani 1 1 d . . . . .
N2 N 0.9378(4) 0.7083(3) 0.2508(3) 0.0394(8) Uani 1 1 d . . . . .
C1 C 0.2073(6) 0.3730(5) 0.1779(5) 0.0663(15) Uani 1 1 d . . . . .
H1A H 0.2252 0.4370 0.2369 0.099 Uiso 1 1 calc GR . . . .
H1B H 0.1026 0.3565 0.1533 0.099 Uiso 1 1 calc GR . . . .
H1C H 0.2657 0.3901 0.1199 0.099 Uiso 1 1 calc GR . . . .
C2 C 0.1318(5) 0.2247(6) 0.3290(5) 0.0663(15) Uani 1 1 d . . . . .
H2A H 0.1488 0.1598 0.3574 0.100 Uiso 1 1 calc GR . . . .
H2B H 0.0302 0.2122 0.2978 0.100 Uiso 1 1 calc GR . . . .
H2C H 0.1484 0.2903 0.3862 0.100 Uiso 1 1 calc GR . . . .
C3 C 0.2030(7) 0.1224(5) 0.1085(5) 0.0725(17) Uani 1 1 d . . . . .
H3A H 0.2639 0.1315 0.0497 0.109 Uiso 1 1 calc GR . . . .
H3B H 0.0995 0.1185 0.0851 0.109 Uiso 1 1 calc GR . . . .
H3C H 0.2153 0.0539 0.1320 0.109 Uiso 1 1 calc GR . . . .
C4 C 0.4656(4) 0.2692(3) 0.2745(3) 0.0315(7) Uani 1 1 d . . . . .
C5 C 0.4096(6) 0.1613(5) 0.4794(4) 0.0541(12) Uani 1 1 d . . . . .
H5A H 0.4334 0.2354 0.5244 0.081 Uiso 1 1 calc GR . . . .
H5B H 0.4423 0.1072 0.5172 0.081 Uiso 1 1 calc GR . . . .
H5C H 0.3031 0.1418 0.4618 0.081 Uiso 1 1 calc GR . . . .
C6 C 0.7118(5) 0.1811(4) 0.4000(4) 0.0535(12) Uani 1 1 d . . . . .
H6A H 0.7712 0.1735 0.3391 0.080 Uiso 1 1 calc GR . . . .
H6B H 0.7267 0.1253 0.4418 0.080 Uiso 1 1 calc GR . . . .
H6C H 0.7416 0.2554 0.4441 0.080 Uiso 1 1 calc GR . . . .
C7 C 0.4555(6) 0.0111(4) 0.2722(5) 0.0589(13) Uani 1 1 d . . . . .
H7A H 0.3483 -0.0080 0.2585 0.088 Uiso 1 1 calc GR . . . .
H7B H 0.4903 -0.0400 0.3129 0.088 Uiso 1 1 calc GR . . . .
H7C H 0.5010 0.0050 0.2049 0.088 Uiso 1 1 calc GR . . . .
C8 C 0.5182(7) 0.3205(6) 0.0383(4) 0.0679(15) Uani 1 1 d . . . . .
H8A H 0.4477 0.2564 -0.0003 0.102 Uiso 1 1 calc GR . . . .
H8B H 0.5985 0.3380 -0.0059 0.102 Uiso 1 1 calc GR . . . .
H8C H 0.4684 0.3845 0.0557 0.102 Uiso 1 1 calc GR . . . .
C9 C 0.6936(6) 0.1653(5) 0.1121(5) 0.0651(15) Uani 1 1 d . . . . .
H9A H 0.7430 0.1421 0.1709 0.098 Uiso 1 1 calc GR . . . .
H9B H 0.7665 0.1889 0.0647 0.098 Uiso 1 1 calc GR . . . .
H9C H 0.6209 0.1030 0.0730 0.098 Uiso 1 1 calc GR . . . .
C10 C 0.7529(5) 0.4068(4) 0.2297(4) 0.0458(10) Uani 1 1 d . . . . .
H10A H 0.8225 0.3787 0.2743 0.055 Uiso 1 1 calc R . . . .
H10B H 0.8074 0.4339 0.1729 0.055 Uiso 1 1 calc R . . . .
C11 C 0.6193(6) 0.5684(4) 0.2293(4) 0.0567(12) Uani 1 1 d . . . . .
H11A H 0.5377 0.5180 0.1851 0.085 Uiso 1 1 calc GR . . . .
H11B H 0.6896 0.6002 0.1841 0.085 Uiso 1 1 calc GR . . . .
H11C H 0.5813 0.6281 0.2745 0.085 Uiso 1 1 calc GR . . . .
C12 C 0.8156(5) 0.5814(4) 0.3728(4) 0.0494(11) Uani 1 1 d . . . . .
H12A H 0.8458 0.5405 0.4264 0.059 Uiso 1 1 calc R . . . .
H12B H 0.7717 0.6435 0.4104 0.059 Uiso 1 1 calc R . . . .
C13 C 0.9576(5) 0.6325(4) 0.3270(4) 0.0469(10) Uani 1 1 d . . . . .
H13A H 1.0275 0.6746 0.3869 0.056 Uiso 1 1 calc R . . . .
H13B H 1.0035 0.5710 0.2904 0.056 Uiso 1 1 calc R . . . .
C14 C 0.8856(6) 0.8143(4) 0.2972(4) 0.0504(11) Uani 1 1 d . . . . .
H14 H 0.8026 0.7930 0.3403 0.060 Uiso 1 1 calc R . . . .
C15 C 0.8208(8) 0.8664(6) 0.2105(6) 0.0753(17) Uani 1 1 d . . . . .
H15A H 0.9002 0.8965 0.1709 0.113 Uiso 1 1 calc GR . . . .
H15B H 0.7709 0.9263 0.2432 0.113 Uiso 1 1 calc GR . . . .
H15C H 0.7500 0.8097 0.1623 0.113 Uiso 1 1 calc GR . . . .
C16 C 1.0014(9) 0.9008(5) 0.3734(5) 0.0788(19) Uani 1 1 d . . . . .
H16A H 1.0395 0.8661 0.4286 0.118 Uiso 1 1 calc GR . . . .
H16B H 0.9555 0.9629 0.4061 0.118 Uiso 1 1 calc GR . . . .
H16C H 1.0825 0.9280 0.3337 0.118 Uiso 1 1 calc GR . . . .
C17 C 1.0680(5) 0.7228(4) 0.1865(4) 0.0464(10) Uani 1 1 d . . . . .
H17 H 1.0698 0.7941 0.1614 0.056 Uiso 1 1 calc R . . . .
C18 C 1.0447(8) 0.6273(6) 0.0862(5) 0.0718(16) Uani 1 1 d . . . . .
H18A H 1.0527 0.5570 0.1075 0.108 Uiso 1 1 calc GR . . . .
H18B H 1.1199 0.6433 0.0377 0.108 Uiso 1 1 calc GR . . . .
H18C H 0.9469 0.6219 0.0506 0.108 Uiso 1 1 calc GR . . . .
C19 C 1.2238(6) 0.7270(5) 0.2423(5) 0.0627(14) Uani 1 1 d . . . . .
H19A H 1.2312 0.6539 0.2576 0.094 Uiso 1 1 calc GR . . . .
H19B H 1.2380 0.7822 0.3085 0.094 Uiso 1 1 calc GR . . . .
H19C H 1.2996 0.7473 0.1956 0.094 Uiso 1 1 calc GR . . . .

loop_
_atom_site_aniso_label
_atom_site_aniso_U_11
_atom_site_aniso_U_22
_atom_site_aniso_U_33
_atom_site_aniso_U_23
_atom_site_aniso_U_13
_atom_site_aniso_U_12
Co1 0.0304(3) 0.0284(3) 0.0397(3) 0.0054(2) 0.0137(2) 0.0053(2)
Cl1 0.0412(5) 0.0415(5) 0.0411(5) 0.0064(4) 0.0082(4) 0.0174(4)
Si1 0.0284(5) 0.0431(6) 0.0488(7) 0.0037(5) 0.0034(5) 0.0075(5)
Si2 0.0328(6) 0.0324(6) 0.0520(7) 0.0095(5) 0.0123(5) 0.0113(4)
Si3 0.0359(6) 0.0395(6) 0.0414(6) 0.0013(5) 0.0141(5) 0.0040(5)
N1 0.047(2) 0.042(2) 0.0443(19) 0.0022(15) 0.0193(16) 0.0006(16)
N2 0.0406(19) 0.0366(18) 0.0402(18) 0.0084(14) 0.0108(14) 0.0012(14)
C1 0.054(3) 0.066(3) 0.079(4) 0.012(3) -0.015(3) 0.023(3)
C2 0.028(2) 0.095(4) 0.078(4) 0.023(3) 0.013(2) 0.010(2)
C3 0.052(3) 0.072(4) 0.077(4) -0.018(3) -0.013(3) 0.006(3)
C4 0.0250(17) 0.0287(18) 0.042(2) 0.0063(15) 0.0089(14) 0.0063(14)
C5 0.058(3) 0.056(3) 0.059(3) 0.025(2) 0.023(2) 0.019(2)
C6 0.041(2) 0.056(3) 0.069(3) 0.009(2) 0.005(2) 0.025(2)
C7 0.063(3) 0.035(2) 0.080(4) 0.010(2) 0.014(3) 0.013(2)
C8 0.068(4) 0.090(4) 0.046(3) 0.017(3) 0.016(2) 0.008(3)
C9 0.062(3) 0.050(3) 0.079(4) -0.007(3) 0.037(3) 0.009(2)
C10 0.038(2) 0.044(2) 0.051(2) -0.0007(19) 0.0221(19) -0.0010(18)
C11 0.061(3) 0.051(3) 0.062(3) 0.019(2) 0.019(2) 0.009(2)
C12 0.048(3) 0.048(3) 0.048(2) 0.004(2) 0.014(2) 0.001(2)
C13 0.040(2) 0.047(2) 0.054(3) 0.011(2) 0.0092(19) 0.0050(19)
C14 0.054(3) 0.041(2) 0.056(3) 0.007(2) 0.020(2) 0.006(2)
C15 0.069(4) 0.071(4) 0.090(4) 0.010(3) 0.002(3) 0.031(3)
C16 0.114(5) 0.043(3) 0.073(4) -0.010(3) -0.006(4) 0.021(3)
C17 0.041(2) 0.045(2) 0.057(3) 0.020(2) 0.015(2) 0.0044(19)
C18 0.078(4) 0.080(4) 0.061(3) 0.009(3) 0.025(3) 0.022(3)
C19 0.050(3) 0.059(3) 0.079(4) 0.007(3) 0.016(3) 0.011(2)

loop_
_atom_type_symbol
_atom_type_description
_atom_type_scat_dispersion_real
_atom_type_scat_dispersion_imag
_atom_type_scat_source
C C 0.0033 0.0016 'International Tables Vol C Tables 4.2.6.8 and 6.1.1.4'
H H 0.0000 0.0000 'International Tables Vol C Tables 4.2.6.8 and 6.1.1.4'
Cl Cl 0.1484 0.1585 'International Tables Vol C Tables 4.2.6.8 and 6.1.1.4'
Co Co 0.3494 0.9721 'International Tables Vol C Tables 4.2.6.8 and 6.1.1.4'
N N 0.0061 0.0033 'International Tables Vol C Tables 4.2.6.8 and 6.1.1.4'
Si Si 0.0817 0.0704 'International Tables Vol C Tables 4.2.6.8 and 6.1.1.4'

loop_
_geom_angle_atom_site_label_1
_geom_angle_atom_site_label_2
_geom_angle_atom_site_label_3
_geom_angle
_geom_angle_site_symmetry_1
_geom_angle_site_symmetry_3
_geom_angle_publ_flag
Cl1 Co1 Cl1 88.41(4) . 2_666 ?
N1 Co1 Cl1 107.39(11) . . ?
N1 Co1 Cl1 107.31(12) . 2_666 ?
C4 Co1 Cl1 125.31(11) . 2_666 ?
C4 Co1 Cl1 125.38(10) . . ?
C4 Co1 N1 101.62(14) . . ?
Co1 Cl1 Co1 91.59(4) . 2_666 ?
C1 Si1 C3 106.4(3) . . ?
C2 Si1 C1 102.3(3) . . ?
C2 Si1 C3 105.7(3) . . ?
C2 Si1 C4 113.6(2) . . ?
C4 Si1 C1 113.5(2) . . ?
C4 Si1 C3 114.3(2) . . ?
C4 Si2 C5 114.06(19) . . ?
C4 Si2 C6 112.8(2) . . ?
C4 Si2 C7 113.6(2) . . ?
C6 Si2 C5 103.2(2) . . ?
C6 Si2 C7 107.0(2) . . ?
C7 Si2 C5 105.3(3) . . ?
C4 Si3 C8 117.4(2) . . ?
C4 Si3 C9 118.4(2) . . ?
C4 Si3 C10 105.70(18) . . ?
C8 Si3 C10 107.8(3) . . ?
C9 Si3 C8 101.5(3) . . ?
C9 Si3 C10 105.1(2) . . ?
C10 N1 Co1 102.9(3) . . ?
C11 N1 Co1 106.8(3) . . ?
C11 N1 C10 111.0(4) . . ?
C12 N1 Co1 112.2(3) . . ?
C12 N1 C10 112.8(4) . . ?
C12 N1 C11 110.8(4) . . ?
C14 N2 C13 115.5(4) . . ?
C17 N2 C13 111.2(3) . . ?
C17 N2 C14 114.8(3) . . ?
Si1 C1 H1A 109.5 . . ?
Si1 C1 H1B 109.5 . . ?
Si1 C1 H1C 109.5 . . ?
H1A C1 H1B 109.5 . . ?
H1A C1 H1C 109.5 . . ?
H1B C1 H1C 109.5 . . ?
Si1 C2 H2A 109.5 . . ?
Si1 C2 H2B 109.5 . . ?
Si1 C2 H2C 109.5 . . ?
H2A C2 H2B 109.5 . . ?
H2A C2 H2C 109.5 . . ?
H2B C2 H2C 109.5 . . ?
Si1 C3 H3A 109.5 . . ?
Si1 C3 H3B 109.5 . . ?
Si1 C3 H3C 109.5 . . ?
H3A C3 H3B 109.5 . . ?
H3A C3 H3C 109.5 . . ?
H3B C3 H3C 109.5 . . ?
Si1 C4 Co1 111.56(17) . . ?
Si2 C4 Co1 105.55(19) . . ?
Si2 C4 Si1 112.82(19) . . ?
Si2 C4 Si3 112.17(18) . . ?
Si3 C4 Co1 100.68(17) . . ?
Si3 C4 Si1 113.2(2) . . ?
Si2 C5 H5A 109.5 . . ?
Si2 C5 H5B 109.5 . . ?
Si2 C5 H5C 109.5 . . ?
H5A C5 H5B 109.5 . . ?
H5A C5 H5C 109.5 . . ?
H5B C5 H5C 109.5 . . ?
Si2 C6 H6A 109.5 . . ?
Si2 C6 H6B 109.5 . . ?
Si2 C6 H6C 109.5 . . ?
H6A C6 H6B 109.5 . . ?
H6A C6 H6C 109.5 . . ?
H6B C6 H6C 109.5 . . ?
Si2 C7 H7A 109.5 . . ?
Si2 C7 H7B 109.5 . . ?
Si2 C7 H7C 109.5 . . ?
H7A C7 H7B 109.5 . . ?
H7A C7 H7C 109.5 . . ?
H7B C7 H7C 109.5 . . ?
Si3 C8 H8A 109.5 . . ?
Si3 C8 H8B 109.5 . . ?
Si3 C8 H8C 109.5 . . ?
H8A C8 H8B 109.5 . . ?
H8A C8 H8C 109.5 . . ?
H8B C8 H8C 109.5 . . ?
Si3 C9 H9A 109.5 . . ?
Si3 C9 H9B 109.5 . . ?
Si3 C9 H9C 109.5 . . ?
H9A C9 H9B 109.5 . . ?
H9A C9 H9C 109.5 . . ?
H9B C9 H9C 109.5 . . ?
Si3 C10 H10A 109.0 . . ?
Si3 C10 H10B 109.0 . . ?
N1 C10 Si3 112.9(3) . . ?
N1 C10 H10A 109.0 . . ?
N1 C10 H10B 109.0 . . ?
H10A C10 H10B 107.8 . . ?
N1 C11 H11A 109.5 . . ?
N1 C11 H11B 109.5 . . ?
N1 C11 H11C 109.5 . . ?
H11A C11 H11B 109.5 . . ?
H11A C11 H11C 109.5 . . ?
H11B C11 H11C 109.5 . . ?
N1 C12 H12A 107.6 . . ?
N1 C12 H12B 107.6 . . ?
N1 C12 C13 118.9(4) . . ?
H12A C12 H12B 107.0 . . ?
C13 C12 H12A 107.6 . . ?
C13 C12 H12B 107.6 . . ?
N2 C13 C12 116.3(4) . . ?
N2 C13 H13A 108.2 . . ?
N2 C13 H13B 108.2 . . ?
C12 C13 H13A 108.2 . . ?
C12 C13 H13B 108.2 . . ?
H13A C13 H13B 107.4 . . ?
N2 C14 H14 106.3 . . ?
N2 C14 C15 111.6(4) . . ?
N2 C14 C16 114.8(4) . . ?
C15 C14 H14 106.3 . . ?
C15 C14 C16 111.0(5) . . ?
C16 C14 H14 106.3 . . ?
C14 C15 H15A 109.5 . . ?
C14 C15 H15B 109.5 . . ?
C14 C15 H15C 109.5 . . ?
H15A C15 H15B 109.5 . . ?
H15A C15 H15C 109.5 . . ?
H15B C15 H15C 109.5 . . ?
C14 C16 H16A 109.5 . . ?
C14 C16 H16B 109.5 . . ?
C14 C16 H16C 109.5 . . ?
H16A C16 H16B 109.5 . . ?
H16A C16 H16C 109.5 . . ?
H16B C16 H16C 109.5 . . ?
N2 C17 H17 107.3 . . ?
N2 C17 C18 109.0(4) . . ?
N2 C17 C19 117.6(4) . . ?
C18 C17 H17 107.3 . . ?
C18 C17 C19 107.8(4) . . ?
C19 C17 H17 107.3 . . ?
C17 C18 H18A 109.5 . . ?
C17 C18 H18B 109.5 . . ?
C17 C18 H18C 109.5 . . ?
H18A C18 H18B 109.5 . . ?
H18A C18 H18C 109.5 . . ?
H18B C18 H18C 109.5 . . ?
C17 C19 H19A 109.5 . . ?
C17 C19 H19B 109.5 . . ?
C17 C19 H19C 109.5 . . ?
H19A C19 H19B 109.5 . . ?
H19A C19 H19C 109.5 . . ?
H19B C19 H19C 109.5 . . ?

loop_
_geom_bond_atom_site_label_1
_geom_bond_atom_site_label_2
_geom_bond_distance
_geom_bond_site_symmetry_2
_geom_bond_publ_flag
Co1 Cl1 2.3484(10) . ?
Co1 Cl1 2.3640(12) 2_666 ?
Co1 N1 2.087(4) . ?
Co1 C4 2.071(4) . ?
Cl1 Co1 2.3640(11) 2_666 ?
Si1 C1 1.878(6) . ?
Si1 C2 1.852(5) . ?
Si1 C3 1.887(5) . ?
Si1 C4 1.874(4) . ?
Si2 C4 1.868(4) . ?
Si2 C5 1.886(5) . ?
Si2 C6 1.876(5) . ?
Si2 C7 1.879(5) . ?
Si3 C4 1.871(4) . ?
Si3 C8 1.884(6) . ?
Si3 C9 1.879(5) . ?
Si3 C10 1.892(4) . ?
N1 C10 1.515(5) . ?
N1 C11 1.491(7) . ?
N1 C12 1.475(6) . ?
N2 C13 1.481(6) . ?
N2 C14 1.477(6) . ?
N2 C17 1.471(5) . ?
C1 H1A 0.9600 . ?
C1 H1B 0.9600 . ?
C1 H1C 0.9600 . ?
C2 H2A 0.9600 . ?
C2 H2B 0.9600 . ?
C2 H2C 0.9600 . ?
C3 H3A 0.9600 . ?
C3 H3B 0.9600 . ?
C3 H3C 0.9600 . ?
C5 H5A 0.9600 . ?
C5 H5B 0.9600 . ?
C5 H5C 0.9600 . ?
C6 H6A 0.9600 . ?
C6 H6B 0.9600 . ?
C6 H6C 0.9600 . ?
C7 H7A 0.9600 . ?
C7 H7B 0.9600 . ?
C7 H7C 0.9600 . ?
C8 H8A 0.9600 . ?
C8 H8B 0.9600 . ?
C8 H8C 0.9600 . ?
C9 H9A 0.9600 . ?
C9 H9B 0.9600 . ?
C9 H9C 0.9600 . ?
C10 H10A 0.9700 . ?
C10 H10B 0.9700 . ?
C11 H11A 0.9600 . ?
C11 H11B 0.9600 . ?
C11 H11C 0.9600 . ?
C12 H12A 0.9700 . ?
C12 H12B 0.9700 . ?
C12 C13 1.524(6) . ?
C13 H13A 0.9700 . ?
C13 H13B 0.9700 . ?
C14 H14 0.9800 . ?
C14 C15 1.508(8) . ?
C14 C16 1.518(8) . ?
C15 H15A 0.9600 . ?
C15 H15B 0.9600 . ?
C15 H15C 0.9600 . ?
C16 H16A 0.9600 . ?
C16 H16B 0.9600 . ?
C16 H16C 0.9600 . ?
C17 H17 0.9800 . ?
C17 C18 1.534(8) . ?
C17 C19 1.535(7) . ?
C18 H18A 0.9600 . ?
C18 H18B 0.9600 . ?
C18 H18C 0.9600 . ?
C19 H19A 0.9600 . ?
C19 H19B 0.9600 . ?
C19 H19C 0.9600 . ?
